data_2200795
loop_
_publ_author_name
'Kolev, Tsonko'
'Glavcheva, Zornitza '
'Yancheva, Denitsa'
'Sch\"urmann, Markus'
'Kleb, Dirk-Christian'
'Preut, Hans'
'Bleckmann, Paul'

_publ_section_title
;Triclinic form of
 2-{5,5-dimethyl-3-[2-(2,4,6-trimethoxyphenyl)vinyl]cyclohex-2-enylidene}malononitrile
;
_journal_issue 10
_journal_name_full 'Acta Crystallographica Section E'
_journal_page_first o966
_journal_page_last o967
_journal_paper_doi 10.1107/S1600536801015197
_journal_volume 57
_journal_year 2001
_chemical_formula_iupac 'C22 H24 N2 O3'
_chemical_formula_moiety 'C22 H24 N2 O3'
_chemical_formula_sum 'C22 H24 N2 O3'
_chemical_formula_weight 364.43
_chemical_name_systematic
;
 ?
;
_space_group_IT_number 2
_symmetry_cell_setting triclinic
_symmetry_space_group_name_Hall '-P 1'
_symmetry_space_group_name_H-M 'P -1'
_audit_creation_method SHELXL-97
_cell_angle_alpha 84.8457(15)
_cell_angle_beta 82.2149(16)
_cell_angle_gamma 79.0257(17)
_cell_formula_units_Z 2
_cell_length_a 7.5983(3)
_cell_length_b 11.4757(4)
_cell_length_c 11.5774(4)
_cell_measurement_reflns_used 8836
_cell_measurement_temperature 291.0(10)
_cell_measurement_theta_max 27.4
_cell_measurement_theta_min 3.4
_cell_volume 979.77(6)
_computing_cell_refinement
;
DENZO and SCALEPACK (Otwinowski & Minor, 1997)
;
_computing_data_collection 'COLLECT (Nonius, 1998)'
_computing_data_reduction
;
DENZO and SCALEPACK
;
_computing_molecular_graphics 'SHELXTL-Plus (Sheldrick, 1991)'
_computing_publication_material
;
SHELXL97 (Sheldrick, 1997), PARST95 (Nardelli, 1995) and PLATON (Spek, 2001)
;
_computing_structure_refinement 'SHELXL97 (Sheldrick, 1997)'
_computing_structure_solution 'SHELXS97 (Sheldrick, 1990)'
_diffrn_ambient_temperature 291.0(10)
_diffrn_detector_area_resol_mean '10 vertical, 18 horizontal'
_diffrn_measured_fraction_theta_full .970
_diffrn_measured_fraction_theta_max .970
_diffrn_measurement_device_type 'Nonius KappaCCD'
_diffrn_measurement_method
;
303 frames via \w-rotation (\D\w=1\%) with 3 sets at different
\k-angles and two times 30 s per frame
;
_diffrn_radiation_monochromator graphite
_diffrn_radiation_source 'fine-focus sealed tube'
_diffrn_radiation_type MoK\a
_diffrn_radiation_wavelength .71073
_diffrn_reflns_av_R_equivalents .028
_diffrn_reflns_av_sigmaI/netI .158
_diffrn_reflns_limit_h_max 9
_diffrn_reflns_limit_h_min -9
_diffrn_reflns_limit_k_max 14
_diffrn_reflns_limit_k_min -14
_diffrn_reflns_limit_l_max 15
_diffrn_reflns_limit_l_min -14
_diffrn_reflns_number 8836
_diffrn_reflns_theta_full 27.4
_diffrn_reflns_theta_max 27.4
_diffrn_reflns_theta_min 3.4
_diffrn_standards_decay_% 0
_diffrn_standards_number 0
_exptl_absorpt_coefficient_mu .08
_exptl_absorpt_correction_type none
_exptl_crystal_colour red
_exptl_crystal_density_diffrn 1.235
_exptl_crystal_density_method 'not measured'
_exptl_crystal_description block
_exptl_crystal_F_000 388
_exptl_crystal_size_max .25
_exptl_crystal_size_mid .23
_exptl_crystal_size_min .23
_refine_diff_density_max .13
_refine_diff_density_min -.15
_refine_ls_extinction_method none
_refine_ls_goodness_of_fit_ref .90
_refine_ls_hydrogen_treatment constr
_refine_ls_matrix_type full
_refine_ls_number_parameters 249
_refine_ls_number_reflns 4334
_refine_ls_number_restraints 0
_refine_ls_restrained_S_all .90
_refine_ls_R_factor_all .203
_refine_ls_R_factor_gt .053
_refine_ls_shift/su_max <0.001
_refine_ls_shift/su_mean .000
_refine_ls_structure_factor_coef Fsqd
_refine_ls_weighting_details 'calc w = 1/[\s^2^(Fo^2^)+(0.0358P)^2^] where P = (Fo^2^+2Fc^2^)/3'
_refine_ls_weighting_scheme calc
_refine_ls_wR_factor_ref .118
_reflns_number_gt 1655
_reflns_number_total 4334
_reflns_threshold_expression I>2\s(I)
_cod_data_source_file ya6056.cif
_cod_data_source_block I
_cod_database_code 2200795
_cod_database_fobs_code 2200795

loop_
_symmetry_equiv_pos_as_xyz
'x, y, z'
'-x, -y, -z'

loop_
_atom_site_label
_atom_site_fract_x
_atom_site_fract_y
_atom_site_fract_z
_atom_site_U_iso_or_equiv
_atom_site_adp_type
_atom_site_calc_flag
_atom_site_refinement_flags
_atom_site_occupancy
_atom_site_disorder_assembly
_atom_site_disorder_group
_atom_site_type_symbol
O1 -.74169(19) -.08122(12) -.28665(12) .0609(4) Uani d . 1 . . O
O2 -.8013(2) .24708(15) -.55906(14) .0847(6) Uani d . 1 . . O
O3 -.3033(2) .16507(13) -.32776(13) .0679(5) Uani d . 1 . . O
N1 -.2419(3) -.54406(19) .3472(2) .0922(8) Uani d . 1 . . N
N2 -.6795(3) -.49470(17) .13631(18) .0741(6) Uani d . 1 . . N
C1 -.3629(3) -.17593(16) -.04722(17) .0428(5) Uani d . 1 . . C
C2 -.4176(3) -.27016(16) .01834(17) .0457(6) Uani d . 1 . . C
H2 -.5197 -.2954 .0008 .055 Uiso calc R 1 . . H
C3 -.3285(3) -.33195(17) .11146(17) .0422(5) Uani d . 1 . . C
C4 -.1674(3) -.28993(17) .14223(17) .0477(6) Uani d . 1 . . C
H4A -.0859 -.3574 .1734 .057 Uiso calc R 1 . . H
H4B -.2063 -.2344 .2030 .057 Uiso calc R 1 . . H
C5 -.0651(3) -.22925(17) .03806(18) .0447(5) Uani d . 1 . . C
C6 -.2004(3) -.13312(16) -.01925(17) .0484(6) Uani d . 1 . . C
H6A -.2400 -.0688 .0326 .058 Uiso calc R 1 . . H
H6B -.1398 -.1011 -.0909 .058 Uiso calc R 1 . . H
C7 -.3895(3) -.42658(18) .17406(17) .0465(6) Uani d . 1 . . C
C8 -.3043(3) -.49138(19) .2702(2) .0583(6) Uani d . 1 . . C
C9 -.5491(3) -.46511(19) .15193(19) .0541(6) Uani d . 1 . . C
C10 .0280(3) -.32090(18) -.04900(18) .0594(6) Uani d . 1 . . C
H10A .1012 -.2837 -.1102 .089 Uiso calc R 1 . . H
H10B -.0616 -.3518 -.0820 .089 Uiso calc R 1 . . H
H10C .1029 -.3848 -.0095 .089 Uiso calc R 1 . . H
C11 .0758(3) -.17123(19) .0819(2) .0636(7) Uani d . 1 . . C
H11A .1394 -.1321 .0171 .095 Uiso calc R 1 . . H
H11B .1598 -.2311 .1194 .095 Uiso calc R 1 . . H
H11C .0170 -.1140 .1368 .095 Uiso calc R 1 . . H
C12 -.4641(3) -.11889(17) -.14026(17) .0492(6) Uani d . 1 . . C
H12 -.5619 -.1514 -.1541 .059 Uiso calc R 1 . . H
C13 -.4290(3) -.02245(17) -.20889(17) .0487(6) Uani d . 1 . . C
H13 -.3286 .0065 -.1939 .058 Uiso calc R 1 . . H
C14 -.5230(3) .04287(17) -.30199(17) .0440(5) Uani d . 1 . . C
C15 -.6795(3) .01705(17) -.34007(17) .0475(6) Uani d . 1 . . C
C16 -.7677(3) .08601(19) -.42457(18) .0573(6) Uani d . 1 . . C
H16 -.8717 .0670 -.4464 .069 Uiso calc R 1 . . H
C17 -.7012(3) .1842(2) -.47721(18) .0593(6) Uani d . 1 . . C
C18 -.5456(3) .21331(18) -.44710(18) .0558(6) Uani d . 1 . . C
H18 -.5001 .2787 -.4839 .067 Uiso calc R 1 . . H
C19 -.4591(3) .14241(18) -.36065(17) .0491(6) Uani d . 1 . . C
C20 -.8898(3) -.1165(2) -.3313(2) .0723(7) Uani d . 1 . . C
H20A -.9971 -.0580 -.3153 .109 Uiso calc R 1 . . H
H20B -.9091 -.1920 -.2943 .109 Uiso calc R 1 . . H
H20C -.8623 -.1229 -.4142 .109 Uiso calc R 1 . . H
C21 -.7421(4) .3488(2) -.6206(2) .1027(10) Uani d . 1 . . C
H21A -.7395 .4066 -.5662 .154 Uiso calc R 1 . . H
H21B -.8238 .3826 -.6762 .154 Uiso calc R 1 . . H
H21C -.6231 .3254 -.6608 .154 Uiso calc R 1 . . H
C22 -.2380(3) .27014(19) -.37544(19) .0646(7) Uani d . 1 . . C
H22A -.2101 .2671 -.4586 .097 Uiso calc R 1 . . H
H22B -.1311 .2753 -.3420 .097 Uiso calc R 1 . . H
H22C -.3290 .3387 -.3578 .097 Uiso calc R 1 . . H

loop_
_atom_site_aniso_label
_atom_site_aniso_U_11
_atom_site_aniso_U_22
_atom_site_aniso_U_33
_atom_site_aniso_U_12
_atom_site_aniso_U_13
_atom_site_aniso_U_23
O1 .0653(10) .0610(10) .0601(10) -.0203(8) -.0208(8) .0153(8)
O2 .0824(12) .0934(12) .0798(12) -.0254(10) -.0364(10) .0470(10)
O3 .0627(10) .0669(11) .0774(11) -.0259(9) -.0218(9) .0279(8)
N1 .1013(18) .0922(17) .0789(16) -.0136(14) -.0302(13) .0375(13)
N2 .0756(15) .0687(14) .0825(16) -.0277(13) -.0195(12) .0177(11)
C1 .0403(13) .0374(12) .0482(14) -.0035(10) -.0057(10) .0032(10)
C2 .0407(12) .0441(13) .0525(14) -.0083(11) -.0123(10) .0077(11)
C3 .0410(13) .0394(13) .0433(13) -.0029(11) -.0048(10) .0026(10)
C4 .0475(13) .0469(13) .0475(14) -.0058(11) -.0103(10) .0048(10)
C5 .0420(12) .0426(13) .0491(14) -.0069(11) -.0102(10) .0045(11)
C6 .0476(13) .0429(13) .0522(14) -.0061(11) -.0058(11) .0049(10)
C7 .0481(14) .0435(13) .0456(14) -.0073(11) -.0057(11) .0067(11)
C8 .0640(16) .0529(15) .0553(16) -.0116(13) -.0062(13) .0117(12)
C9 .0630(17) .0448(14) .0518(15) -.0117(14) -.0068(13) .0146(11)
C10 .0519(14) .0618(15) .0583(15) .0023(12) -.0078(11) .0042(12)
C11 .0547(15) .0636(16) .0747(17) -.0155(13) -.0174(12) .0084(12)
C12 .0469(13) .0472(14) .0520(15) -.0068(11) -.0105(11) .0083(11)
C13 .0453(13) .0494(14) .0481(14) -.0037(11) -.0074(10) .0073(11)
C14 .0455(13) .0418(13) .0417(13) -.0029(11) -.0067(11) .0051(10)
C15 .0532(14) .0430(14) .0436(14) -.0089(12) -.0031(11) .0075(11)
C16 .0582(15) .0619(15) .0521(15) -.0131(13) -.0170(12) .0152(12)
C17 .0612(16) .0659(17) .0460(15) -.0013(14) -.0162(12) .0155(12)
C18 .0582(15) .0558(15) .0499(14) -.0106(13) -.0066(12) .0158(11)
C19 .0477(14) .0503(14) .0458(14) -.0051(12) -.0051(11) .0064(11)
C20 .0826(18) .0746(17) .0691(17) -.0334(15) -.0242(14) .0087(13)
C21 .109(2) .099(2) .101(2) -.0326(19) -.0406(17) .0647(18)
C22 .0667(16) .0614(16) .0664(17) -.0221(13) -.0029(12) .0067(12)

loop_
_atom_type_symbol
_atom_type_description
_atom_type_scat_dispersion_real
_atom_type_scat_dispersion_imag
_atom_type_scat_source
C C .0033 .0016 'International Tables Vol C Tables 4.2.6.8 and 6.1.1.4'
H H .0000 .0000 'International Tables Vol C Tables 4.2.6.8 and 6.1.1.4'
N N .0061 .0033 'International Tables Vol C Tables 4.2.6.8 and 6.1.1.4'
O O .0106 .0060 'International Tables Vol C Tables 4.2.6.8 and 6.1.1.4'

loop_
_geom_angle_atom_site_label_1
_geom_angle_atom_site_label_2
_geom_angle_atom_site_label_3
_geom_angle
C15 O1 C20 117.67(16)
C17 O2 C21 118.81(19)
C19 O3 C22 119.17(16)
C2 C1 C12 119.46(18)
C2 C1 C6 118.78(17)
C12 C1 C6 121.75(16)
C1 C2 C3 123.91(19)
C1 C2 H2 118.0
C3 C2 H2 118.0
C7 C3 C2 121.28(19)
C7 C3 C4 120.35(18)
C2 C3 C4 118.36(17)
C3 C4 C5 113.13(16)
C3 C4 H4A 109.0
C5 C4 H4A 109.0
C3 C4 H4B 109.0
C5 C4 H4B 109.0
H4A C4 H4B 107.8
C11 C5 C6 109.17(16)
C11 C5 C10 109.66(17)
C6 C5 C10 110.68(17)
C11 C5 C4 109.04(17)
C6 C5 C4 108.26(16)
C10 C5 C4 110.00(16)
C1 C6 C5 114.07(15)
C1 C6 H6A 108.7
C5 C6 H6A 108.7
C1 C6 H6B 108.7
C5 C6 H6B 108.7
H6A C6 H6B 107.6
C3 C7 C9 122.09(18)
C3 C7 C8 123.23(19)
C9 C7 C8 114.62(18)
N1 C8 C7 177.8(2)
N2 C9 C7 178.4(2)
C5 C10 H10A 109.5
C5 C10 H10B 109.5
H10A C10 H10B 109.5
C5 C10 H10C 109.5
H10A C10 H10C 109.5
H10B C10 H10C 109.5
C5 C11 H11A 109.5
C5 C11 H11B 109.5
H11A C11 H11B 109.5
C5 C11 H11C 109.5
H11A C11 H11C 109.5
H11B C11 H11C 109.5
C13 C12 C1 125.62(19)
C13 C12 H12 117.2
C1 C12 H12 117.2
C12 C13 C14 130.2(2)
C12 C13 H13 114.9
C14 C13 H13 114.9
C19 C14 C15 115.25(18)
C19 C14 C13 119.21(19)
C15 C14 C13 125.53(18)
C16 C15 O1 120.8(2)
C16 C15 C14 122.74(19)
O1 C15 C14 116.45(17)
C15 C16 C17 119.4(2)
C15 C16 H16 120.3
C17 C16 H16 120.3
O2 C17 C16 114.3(2)
O2 C17 C18 124.5(2)
C16 C17 C18 121.2(2)
C17 C18 C19 118.3(2)
C17 C18 H18 120.9
C19 C18 H18 120.9
O3 C19 C18 121.32(19)
O3 C19 C14 115.64(17)
C18 C19 C14 123.0(2)
O1 C20 H20A 109.5
O1 C20 H20B 109.5
H20A C20 H20B 109.5
O1 C20 H20C 109.5
H20A C20 H20C 109.5
H20B C20 H20C 109.5
O2 C21 H21A 109.5
O2 C21 H21B 109.5
H21A C21 H21B 109.5
O2 C21 H21C 109.5
H21A C21 H21C 109.5
H21B C21 H21C 109.5
O3 C22 H22A 109.5
O3 C22 H22B 109.5
H22A C22 H22B 109.5
O3 C22 H22C 109.5
H22A C22 H22C 109.5
H22B C22 H22C 109.5

loop_
_geom_bond_atom_site_label_1
_geom_bond_atom_site_label_2
_geom_bond_site_symmetry_2
_geom_bond_distance
_geom_bond_publ_flag
O1 C15 . 1.369(2) ?
O1 C20 . 1.438(2) ?
O2 C17 . 1.364(2) ?
O2 C21 . 1.426(2) ?
O3 C19 . 1.368(2) ?
O3 C22 . 1.428(2) ?
N1 C8 . 1.137(2) ?
N2 C9 . 1.147(3) ?
C1 C2 . 1.363(2) ?
C1 C12 . 1.444(3) ?
C1 C6 . 1.496(2) ?
C2 C3 . 1.415(2) ?
C2 H2 . .9300 ?
C3 C7 . 1.371(2) ?
C3 C4 . 1.494(3) ?
C4 C5 . 1.531(3) ?
C4 H4A . .9700 ?
C4 H4B . .9700 ?
C5 C11 . 1.526(2) ?
C5 C6 . 1.528(2) ?
C5 C10 . 1.529(3) ?
C6 H6A . .9700 ?
C6 H6B . .9700 ?
C7 C9 . 1.428(3) ?
C7 C8 . 1.441(3) ?
C10 H10A . .960 ?
C10 H10B . .960 ?
C10 H10C . .960 ?
C11 H11A . .960 ?
C11 H11B . .960 ?
C11 H11C . .960 ?
C12 C13 . 1.351(2) ?
C12 H12 . .930 ?
C13 C14 . 1.447(2) ?
C13 H13 . .930 ?
C14 C19 . 1.408(2) ?
C14 C15 . 1.413(3) ?
C15 C16 . 1.367(2) ?
C16 C17 . 1.381(3) ?
C16 H16 . .930 ?
C17 C18 . 1.383(3) ?
C18 C19 . 1.387(3) ?
C18 H18 . .930 ?
C20 H20A . .960 ?
C20 H20B . .960 ?
C20 H20C . .960 ?
C21 H21A . .960 ?
C21 H21B . .960 ?
C21 H21C . .960 ?
C22 H22A . .960 ?
C22 H22B . .960 ?
C22 H22C . .960 ?

loop_
_geom_torsion_atom_site_label_1
_geom_torsion_atom_site_label_2
_geom_torsion_atom_site_label_3
_geom_torsion_atom_site_label_4
_geom_torsion
C12 C1 C2 C3 -179.83(19)
C6 C1 C2 C3 -.8(3)
C1 C2 C3 C7 -179.71(19)
C1 C2 C3 C4 1.7(3)
C7 C3 C4 C5 152.78(19)
C2 C3 C4 C5 -28.6(3)
C3 C4 C5 C11 170.40(16)
C3 C4 C5 C6 51.7(2)
C3 C4 C5 C10 -69.3(2)
C2 C1 C6 C5 27.2(3)
C12 C1 C6 C5 -153.78(18)
C11 C5 C6 C1 -169.97(17)
C10 C5 C6 C1 69.2(2)
C4 C5 C6 C1 -51.4(2)
C2 C3 C7 C9 -2.4(3)
C4 C3 C7 C9 176.24(19)
C2 C3 C7 C8 -179.4(2)
C4 C3 C7 C8 -.7(3)
C2 C1 C12 C13 177.44(19)
C6 C1 C12 C13 -1.5(3)
C1 C12 C13 C14 -178.5(2)
C12 C13 C14 C19 179.6(2)
C12 C13 C14 C15 .7(4)
C20 O1 C15 C16 6.7(3)
C20 O1 C15 C14 -174.00(18)
C19 C14 C15 C16 -2.5(3)
C13 C14 C15 C16 176.5(2)
C19 C14 C15 O1 178.29(17)
C13 C14 C15 O1 -2.8(3)
O1 C15 C16 C17 -179.68(18)
C14 C15 C16 C17 1.1(3)
C21 O2 C17 C16 -178.6(2)
C21 O2 C17 C18 1.3(4)
C15 C16 C17 O2 -179.2(2)
C15 C16 C17 C18 .8(3)
O2 C17 C18 C19 178.9(2)
C16 C17 C18 C19 -1.2(3)
C22 O3 C19 C18 6.0(3)
C22 O3 C19 C14 -174.54(18)
C17 C18 C19 O3 179.05(19)
C17 C18 C19 C14 -.3(3)
C15 C14 C19 O3 -177.34(18)
C13 C14 C19 O3 3.7(3)
C15 C14 C19 C18 2.1(3)
C13 C14 C19 C18 -176.9(2)

loop_
_cod_related_entry_id
_cod_related_entry_database
_cod_related_entry_code
1 ChemSpider 30654639
